data_7209094
loop_
_publ_author_name
'Yu, Hai-Yang'
'Fang, Xin'
'Zhang, Ke-Ke'
'Lin, Mei-Jin'
'Gao, Dan'
'Huang, Ming-Dong'
'Wang, Jun-Dong'

_publ_section_title
;
 Hydrothermal synthesis of benzothiazole--carboxylic cadmium(ii)
 coordination networks: pH-controlled topologies and compositional
 distributions
;
_journal_issue 2
_journal_name_full CrystEngComm
_journal_page_first 343
_journal_paper_doi 10.1039/c2ce26559a
_journal_volume 15
_journal_year 2013
_chemical_formula_moiety 'C16 H10 Cd N4 O4 S2'
_chemical_formula_sum 'C16 H10 Cd N4 O4 S2'
_chemical_formula_weight 498.80
_chemical_name_common Bis(2-amino-1,3-benzothiazole-6-carboxylate)-cadmium(ii)
_chemical_name_systematic
;
?
;
_space_group_IT_number 2
_symmetry_cell_setting triclinic
_symmetry_space_group_name_Hall '-P 1'
_symmetry_space_group_name_H-M 'P -1'
_atom_sites_solution_hydrogens geom
_atom_sites_solution_primary direct
_atom_sites_solution_secondary difmap
_audit_creation_method SHELXL-97
_cell_angle_alpha 81.28(3)
_cell_angle_beta 87.91(3)
_cell_angle_gamma 75.48(3)
_cell_formula_units_Z 2
_cell_length_a 8.4133(17)
_cell_length_b 9.7073(19)
_cell_length_c 11.035(2)
_cell_measurement_reflns_used 2970
_cell_measurement_temperature 293(2)
_cell_measurement_theta_max 27.4894
_cell_measurement_theta_min 3.0818
_cell_volume 862.4(3)
_computing_cell_refinement 'Crystalclear(Rigaku Inc., 2007)'
_computing_data_collection 'Crystalclear(Rigaku Inc., 2007)'
_computing_data_reduction 'Crystalclear(Rigaku Inc., 2007)'
_computing_molecular_graphics 'ORTEX (P. McArdle, 1995)'
_computing_publication_material 'SHELXL-97-2 (Sheldrick, 1997)'
_computing_structure_refinement 'SHELXL-97 (Sheldrick, 1997)'
_computing_structure_solution 'SHELXS-97 (Sheldrick, 1990)'
_diffrn_ambient_temperature 293(2)
_diffrn_detector_area_resol_mean 28.5714
_diffrn_measured_fraction_theta_full 0.955
_diffrn_measured_fraction_theta_max 0.955
_diffrn_measurement_device_type 'Rigaku Saturn 724 CCD area-detector'
_diffrn_measurement_method '\w scan'
_diffrn_radiation_monochromator graphite
_diffrn_radiation_source 'fine-focus sealed tube'
_diffrn_radiation_type MoK\a
_diffrn_radiation_wavelength 0.71073
_diffrn_reflns_av_R_equivalents 0.0326
_diffrn_reflns_av_sigmaI/netI 0.0358
_diffrn_reflns_limit_h_max 10
_diffrn_reflns_limit_h_min -8
_diffrn_reflns_limit_k_max 12
_diffrn_reflns_limit_k_min -11
_diffrn_reflns_limit_l_max 14
_diffrn_reflns_limit_l_min -14
_diffrn_reflns_number 7224
_diffrn_reflns_theta_full 27.53
_diffrn_reflns_theta_max 27.53
_diffrn_reflns_theta_min 3.08
_exptl_absorpt_coefficient_mu 1.541
_exptl_absorpt_correction_T_max 0.9036
_exptl_absorpt_correction_T_min 0.7626
_exptl_absorpt_correction_type numerical
_exptl_absorpt_process_details 'NUMABS; Higashi, 2000'
_exptl_crystal_colour colorless
_exptl_crystal_density_diffrn 1.921
_exptl_crystal_density_method 'not measured'
_exptl_crystal_description block
_exptl_crystal_F_000 492
_exptl_crystal_size_max 0.3600
_exptl_crystal_size_mid 0.2600
_exptl_crystal_size_min 0.0600
_refine_diff_density_max 1.221
_refine_diff_density_min -0.635
_refine_diff_density_rms 0.085
_refine_ls_extinction_method none
_refine_ls_goodness_of_fit_ref 0.912
_refine_ls_hydrogen_treatment mixed
_refine_ls_matrix_type full
_refine_ls_number_parameters 260
_refine_ls_number_reflns 3799
_refine_ls_number_restraints 0
_refine_ls_restrained_S_all 0.912
_refine_ls_R_factor_all 0.0381
_refine_ls_R_factor_gt 0.0359
_refine_ls_shift/su_max 0.000
_refine_ls_shift/su_mean 0.000
_refine_ls_structure_factor_coef Fsqd
_refine_ls_weighting_details 'calc w=1/[\s^2^(Fo^2^)+(0.0684P)^2^+1.2810P] where P=(Fo^2^+2Fc^2^)/3'
_refine_ls_weighting_scheme calc
_refine_ls_wR_factor_gt 0.1004
_refine_ls_wR_factor_ref 0.1033
_reflns_number_gt 3627
_reflns_number_total 3799
_reflns_threshold_expression >2sigma(I)
_cod_data_source_file c2ce26559a.txt
_cod_data_source_block 1
_cod_depositor_comments
;
The following automatic conversions were performed:

'_exptl_absorpt_correction_type' value 'Numerical' changed to
'numerical' according to
/home/saulius/struct/CIF-dictionaries/cif_core.dic dictionary named
'cif_core.dic' version 2.4.2 from 2011-04-26.

Automatic conversion script
Id: cif_fix_values 1891 2012-01-12 08:04:46Z andrius 
;
_cod_original_sg_symbol_Hall -P1
_cod_original_sg_symbol_H-M P-1
_cod_database_code 7209094

loop_
_symmetry_equiv_pos_as_xyz
'x, y, z'
'-x, -y, -z'

loop_
_atom_site_label
_atom_site_type_symbol
_atom_site_fract_x
_atom_site_fract_y
_atom_site_fract_z
_atom_site_U_iso_or_equiv
_atom_site_adp_type
_atom_site_occupancy
_atom_site_symmetry_multiplicity
_atom_site_calc_flag
_atom_site_refinement_flags
Cd1 Cd 0.25071(3) 0.47039(2) 0.51039(2) 0.03612(11) Uani 1 1 d .
S2 S 0.57441(11) 0.06021(9) 0.77555(9) 0.0382(2) Uani 1 1 d .
S3 S -0.15478(12) 0.87115(13) 1.05263(10) 0.0514(3) Uani 1 1 d .
N3 N 0.3785(3) 0.2636(3) 0.6321(3) 0.0304(5) Uani 1 1 d .
N4 N 0.5484(4) 0.3433(4) 0.7550(3) 0.0399(7) Uani 1 1 d .
O1 O 0.0236(4) 0.4681(3) 0.6322(3) 0.0476(6) Uani 1 1 d .
N1 N 0.1463(4) 0.7329(4) 1.1070(3) 0.0426(7) Uani 1 1 d .
N2 N 0.0239(6) 0.8871(5) 1.2454(3) 0.0544(9) Uani 1 1 d .
O3 O 0.4118(4) 0.6064(3) 0.5973(3) 0.0465(6) Uani 1 1 d .
O4 O 0.1954(3) 0.7149(3) 0.4837(3) 0.0481(7) Uani 1 1 d .
O2 O 0.2251(3) 0.4057(3) 0.3301(2) 0.0451(6) Uani 1 1 d .
C1 C -0.0733(5) 0.5507(4) 0.6945(3) 0.0364(7) Uani 1 1 d .
C2 C -0.0106(4) 0.6021(4) 0.7997(3) 0.0345(7) Uani 1 1 d .
C3 C 0.1491(4) 0.5400(4) 0.8421(4) 0.0430(8) Uani 1 1 d .
H3 H 0.2166 0.4690 0.8025 0.052 Uiso 1 1 calc R
C4 C 0.2091(5) 0.5820(5) 0.9420(4) 0.0494(10) Uani 1 1 d .
H4 H 0.3163 0.5405 0.9688 0.059 Uiso 1 1 calc R
C5 C 0.1073(4) 0.6868(4) 1.0017(3) 0.0381(7) Uani 1 1 d .
C6 C -0.0534(4) 0.7500(4) 0.9573(3) 0.0373(7) Uani 1 1 d .
C7 C -0.1120(5) 0.7080(4) 0.8573(3) 0.0424(8) Uani 1 1 d .
H7 H -0.2184 0.7505 0.8290 0.051 Uiso 1 1 calc R
C8 C 0.0219(5) 0.8255(4) 1.1439(3) 0.0408(8) Uani 1 1 d .
C10 C 0.3216(4) -0.1370(3) 0.5785(3) 0.0317(7) Uani 1 1 d .
C11 C 0.2203(4) -0.0136(4) 0.5140(3) 0.0334(7) Uani 1 1 d .
H11 H 0.1439 -0.0228 0.4589 0.040 Uiso 1 1 calc R
C12 C 0.2310(4) 0.1229(4) 0.5302(3) 0.0325(7) Uani 1 1 d .
H12 H 0.1618 0.2045 0.4874 0.039 Uiso 1 1 calc R
C13 C 0.3471(4) 0.1351(3) 0.6116(3) 0.0286(6) Uani 1 1 d .
C14 C 0.4442(4) 0.0106(4) 0.6795(3) 0.0320(6) Uani 1 1 d .
C15 C 0.4337(4) -0.1259(4) 0.6644(3) 0.0355(7) Uani 1 1 d .
H15 H 0.4992 -0.2075 0.7099 0.043 Uiso 1 1 calc R
C16 C 0.4932(4) 0.2420(3) 0.7149(3) 0.0314(6) Uani 1 1 d .
C17 C 0.3084(4) 0.7197(4) 0.5528(3) 0.0348(7) Uani 1 1 d .
H1 H 0.635(5) 0.324(5) 0.795(4) 0.038(11) Uiso 1 1 d .
H2 H 0.517(6) 0.421(5) 0.720(4) 0.041(12) Uiso 1 1 d .
H23 H 0.091(7) 0.839(6) 1.306(5) 0.069(17) Uiso 1 1 d .
H24 H -0.062(7) 0.932(6) 1.260(5) 0.066(18) Uiso 1 1 d .

loop_
_atom_site_aniso_label
_atom_site_aniso_U_11
_atom_site_aniso_U_22
_atom_site_aniso_U_33
_atom_site_aniso_U_23
_atom_site_aniso_U_13
_atom_site_aniso_U_12
Cd1 0.04570(17) 0.02530(16) 0.04093(16) -0.00689(11) -0.01583(11) -0.01196(11)
S2 0.0399(4) 0.0282(4) 0.0473(5) -0.0080(4) -0.0200(4) -0.0054(3)
S3 0.0405(5) 0.0621(7) 0.0518(5) -0.0284(5) -0.0124(4) 0.0007(4)
N3 0.0326(13) 0.0219(12) 0.0386(14) -0.0066(11) -0.0094(11) -0.0076(10)
N4 0.0413(16) 0.0283(16) 0.0523(18) -0.0095(14) -0.0219(14) -0.0075(13)
O1 0.0504(15) 0.0523(16) 0.0470(15) -0.0220(13) 0.0006(12) -0.0168(13)
N1 0.0353(15) 0.059(2) 0.0360(15) -0.0120(14) -0.0111(12) -0.0109(14)
N2 0.054(2) 0.076(3) 0.0396(18) -0.0250(19) -0.0038(17) -0.018(2)
O3 0.0591(17) 0.0243(12) 0.0584(16) -0.0071(11) -0.0174(13) -0.0113(11)
O4 0.0534(16) 0.0298(13) 0.0660(18) -0.0112(12) -0.0233(14) -0.0135(11)
O2 0.0486(15) 0.0421(14) 0.0457(14) -0.0132(12) -0.0196(12) -0.0067(12)
C1 0.0480(19) 0.0275(16) 0.0347(16) -0.0025(13) -0.0112(14) -0.0112(14)
C2 0.0392(17) 0.0312(16) 0.0324(16) -0.0040(13) -0.0097(13) -0.0067(13)
C3 0.0352(17) 0.045(2) 0.046(2) -0.0155(17) -0.0074(15) 0.0015(15)
C4 0.0304(17) 0.062(3) 0.053(2) -0.017(2) -0.0141(16) 0.0017(17)
C5 0.0337(16) 0.048(2) 0.0345(16) -0.0105(15) -0.0084(13) -0.0098(15)
C6 0.0366(17) 0.0388(18) 0.0368(17) -0.0102(14) -0.0088(14) -0.0060(14)
C7 0.0374(17) 0.045(2) 0.0432(19) -0.0118(17) -0.0159(15) -0.0026(15)
C8 0.0421(18) 0.051(2) 0.0355(17) -0.0083(16) -0.0047(14) -0.0209(16)
C10 0.0350(16) 0.0257(15) 0.0377(16) -0.0110(13) -0.0042(13) -0.0092(12)
C11 0.0355(16) 0.0313(16) 0.0380(17) -0.0097(14) -0.0087(13) -0.0129(13)
C12 0.0342(16) 0.0260(15) 0.0390(16) -0.0057(13) -0.0101(13) -0.0086(12)
C13 0.0291(14) 0.0240(14) 0.0347(15) -0.0093(12) -0.0035(12) -0.0069(11)
C14 0.0296(15) 0.0277(15) 0.0405(17) -0.0112(13) -0.0067(13) -0.0061(12)
C15 0.0372(17) 0.0265(16) 0.0430(18) -0.0066(14) -0.0110(14) -0.0060(13)
C16 0.0291(14) 0.0280(15) 0.0383(16) -0.0095(13) -0.0053(12) -0.0059(12)
C17 0.0429(18) 0.0258(16) 0.0404(17) -0.0114(14) -0.0014(14) -0.0130(14)

loop_
_atom_type_symbol
_atom_type_description
_atom_type_scat_dispersion_real
_atom_type_scat_dispersion_imag
_atom_type_scat_source
C C 0.0033 0.0016 'International Tables Vol C Tables 4.2.6.8 and 6.1.1.4'
H H 0.0000 0.0000 'International Tables Vol C Tables 4.2.6.8 and 6.1.1.4'
N N 0.0061 0.0033 'International Tables Vol C Tables 4.2.6.8 and 6.1.1.4'
O O 0.0106 0.0060 'International Tables Vol C Tables 4.2.6.8 and 6.1.1.4'
S S 0.1246 0.1234 'International Tables Vol C Tables 4.2.6.8 and 6.1.1.4'
Cd Cd -0.8075 1.2024 'International Tables Vol C Tables 4.2.6.8 and 6.1.1.4'

loop_
_geom_angle_atom_site_label_1
_geom_angle_atom_site_label_2
_geom_angle_atom_site_label_3
_geom_angle
_geom_angle_site_symmetry_1
_geom_angle_site_symmetry_3
O2 Cd1 O4 107.50(11) . .
O2 Cd1 N3 105.16(10) . .
O4 Cd1 N3 144.94(10) . .
O2 Cd1 O1 112.48(10) . .
O4 Cd1 O1 92.30(11) . .
N3 Cd1 O1 86.76(11) . .
O2 Cd1 O3 136.90(11) . .
O4 Cd1 O3 55.45(9) . .
N3 Cd1 O3 91.55(9) . .
O1 Cd1 O3 107.81(10) . .
O2 Cd1 C17 126.92(11) . .
O4 Cd1 C17 27.60(10) . .
N3 Cd1 C17 118.25(10) . .
O1 Cd1 C17 99.58(11) . .
O3 Cd1 C17 27.95(10) . .
C14 S2 C16 89.54(16) . .
C6 S3 C8 88.83(18) . .
C16 N3 C13 111.6(3) . .
C16 N3 Cd1 129.7(2) . .
C13 N3 Cd1 118.4(2) . .
C1 O1 Cd1 138.4(3) . .
C8 N1 C5 110.7(3) . .
C17 O3 Cd1 88.0(2) . .
C17 O4 Cd1 95.1(2) . .
C1 O2 Cd1 104.9(2) 2_566 .
O1 C1 O2 121.8(3) . 2_566
O1 C1 C2 120.3(3) . .
O2 C1 C2 118.0(3) 2_566 .
C7 C2 C3 120.0(3) . .
C7 C2 C1 120.2(3) . .
C3 C2 C1 119.8(3) . .
C4 C3 C2 121.2(3) . .
C3 C4 C5 119.2(3) . .
N1 C5 C4 125.7(3) . .
N1 C5 C6 115.1(3) . .
C4 C5 C6 119.1(3) . .
C7 C6 C5 121.3(3) . .
C7 C6 S3 129.4(3) . .
C5 C6 S3 109.1(3) . .
C6 C7 C2 119.2(3) . .
N1 C8 N2 123.7(4) . .
N1 C8 S3 116.1(3) . .
N2 C8 S3 120.2(3) . .
C11 C10 C15 120.3(3) . .
C11 C10 C17 118.6(3) . 1_545
C15 C10 C17 121.1(3) . 1_545
C12 C11 C10 121.4(3) . .
C11 C12 C13 118.7(3) . .
C12 C13 N3 125.2(3) . .
C12 C13 C14 119.5(3) . .
N3 C13 C14 115.3(3) . .
C15 C14 C13 122.1(3) . .
C15 C14 S2 128.9(3) . .
C13 C14 S2 109.0(2) . .
C14 C15 C10 117.9(3) . .
N3 C16 N4 125.7(3) . .
N3 C16 S2 114.6(2) . .
N4 C16 S2 119.7(3) . .
O4 C17 O3 120.9(3) . .
O4 C17 C10 118.6(3) . 1_565
O3 C17 C10 120.4(3) . 1_565
O4 C17 Cd1 57.26(17) . .
O3 C17 Cd1 64.01(18) . .
C10 C17 Cd1 174.0(2) 1_565 .

loop_
_geom_bond_atom_site_label_1
_geom_bond_atom_site_label_2
_geom_bond_distance
_geom_bond_site_symmetry_2
Cd1 O2 2.209(3) .
Cd1 O4 2.276(3) .
Cd1 N3 2.279(3) .
Cd1 O1 2.298(3) .
Cd1 O3 2.424(3) .
Cd1 C17 2.695(3) .
S2 C14 1.749(3) .
S2 C16 1.760(3) .
S3 C6 1.739(4) .
S3 C8 1.750(4) .
N3 C16 1.309(4) .
N3 C13 1.391(4) .
N4 C16 1.326(4) .
O1 C1 1.256(5) .
N1 C8 1.296(5) .
N1 C5 1.384(4) .
N2 C8 1.350(5) .
O3 C17 1.264(5) .
O4 C17 1.254(4) .
O2 C1 1.267(5) 2_566
C1 O2 1.267(5) 2_566
C1 C2 1.492(4) .
C2 C7 1.381(5) .
C2 C3 1.393(5) .
C3 C4 1.385(5) .
C4 C5 1.389(5) .
C5 C6 1.409(5) .
C6 C7 1.380(5) .
C10 C11 1.394(5) .
C10 C15 1.394(4) .
C10 C17 1.492(4) 1_545
C11 C12 1.388(4) .
C12 C13 1.389(4) .
C13 C14 1.402(5) .
C14 C15 1.385(4) .
C17 C10 1.492(4) 1_565
